data_7714430
loop_
_publ_author_name
'Du, Xiaodi'
'Zhang, Zhiqiang'
'Gao, Cong-Li'
'Li, Fengcai'
'Li, Xi-Li'

_publ_section_title
;
 Two pairs of chiral YbIII enantiomers presenting distinct NIR
 luminescence and circularly polarized luminescence performances with
 giant differences in second-harmonic generation responses
;
_journal_name_full 'Dalton Transactions'
_journal_paper_doi 10.1039/D3DT03324D
_journal_year 2023
_chemical_absolute_configuration rmad
_chemical_formula_moiety 'C46 H35 F9 N3 O6 Yb'
_chemical_formula_sum 'C46 H35 F9 N3 O6 Yb'
_chemical_formula_weight 1069.81
_space_group_crystal_system monoclinic
_space_group_IT_number 4
_space_group_name_Hall 'P 2yb'
_space_group_name_H-M_alt 'P 1 21 1'
_atom_sites_solution_hydrogens geom
_audit_creation_method SHELXL-2014/7
_audit_update_record
;
2023-08-23 deposited with the CCDC.	2023-11-06 downloaded from the CCDC.
;
_cell_angle_alpha 90
_cell_angle_beta 95.212(7)
_cell_angle_gamma 90
_cell_formula_units_Z 2
_cell_length_a 10.1341(9)
_cell_length_b 19.8579(13)
_cell_length_c 11.3131(8)
_cell_measurement_reflns_used 3904
_cell_measurement_temperature 293(2)
_cell_measurement_theta_max 24.1410
_cell_measurement_theta_min 3.4740
_cell_volume 2267.3(3)
_computing_cell_refinement APEX2
_computing_data_collection 'APEX2 (Bruker, 2013)'
_computing_data_reduction APEX2
_computing_molecular_graphics 'Olex2 (Dolomanov et al., 2009)'
_computing_publication_material 'Olex2 (Dolomanov et al., 2009)'
_computing_structure_refinement 'SHELXL-2014/7 (Sheldrick, 2014)'
_computing_structure_solution 'SHELXS (Bruker, 2000)'
_diffrn_ambient_temperature 293(2)
_diffrn_measured_fraction_theta_full 0.998
_diffrn_measured_fraction_theta_max 0.998
_diffrn_measurement_device_type 'PHOTON 100 CMOS detector'
_diffrn_measurement_method 'omega scan'
_diffrn_radiation_type MoK\a
_diffrn_radiation_wavelength 0.71073
_diffrn_reflns_av_R_equivalents 0.0541
_diffrn_reflns_av_unetI/netI 0.0966
_diffrn_reflns_Laue_measured_fraction_full 0.998
_diffrn_reflns_Laue_measured_fraction_max 0.998
_diffrn_reflns_limit_h_max 11
_diffrn_reflns_limit_h_min -12
_diffrn_reflns_limit_k_max 23
_diffrn_reflns_limit_k_min -22
_diffrn_reflns_limit_l_max 13
_diffrn_reflns_limit_l_min -13
_diffrn_reflns_number 10216
_diffrn_reflns_point_group_measured_fraction_full 0.825
_diffrn_reflns_point_group_measured_fraction_max 0.825
_diffrn_reflns_theta_full 25.098
_diffrn_reflns_theta_max 25.098
_diffrn_reflns_theta_min 2.734
_exptl_absorpt_coefficient_mu 2.150
_exptl_absorpt_correction_T_max 0.709
_exptl_absorpt_correction_T_min 0.616
_exptl_absorpt_correction_type multi-scan
_exptl_absorpt_process_details 'SADABS; Bruker, 2012'
_exptl_crystal_colour 'pale yellow'
_exptl_crystal_density_diffrn 1.567
_exptl_crystal_description block
_exptl_crystal_F_000 1062
_exptl_crystal_size_max 0.23
_exptl_crystal_size_mid 0.20
_exptl_crystal_size_min 0.16
_refine_diff_density_max 0.949
_refine_diff_density_min -0.551
_refine_diff_density_rms 0.078
_refine_ls_abs_structure_details
;
 Flack x determined using 1535 quotients [(I+)-(I-)]/[(I+)+(I-)]
 (Parsons, Flack and Wagner, Acta Cryst. B69 (2013) 249-259).
;
_refine_ls_abs_structure_Flack 0.017(9)
_refine_ls_extinction_method none
_refine_ls_goodness_of_fit_ref 0.982
_refine_ls_hydrogen_treatment constr
_refine_ls_matrix_type full
_refine_ls_number_parameters 588
_refine_ls_number_reflns 6678
_refine_ls_number_restraints 1
_refine_ls_restrained_S_all 0.982
_refine_ls_R_factor_all 0.0667
_refine_ls_R_factor_gt 0.0468
_refine_ls_shift/su_max 0.000
_refine_ls_shift/su_mean 0.000
_refine_ls_structure_factor_coef Fsqd
_refine_ls_weighting_details 'w=1/[\s^2^(Fo^2^)+(0.0017P)^2^] where P=(Fo^2^+2Fc^2^)/3'
_refine_ls_weighting_scheme calc
_refine_ls_wR_factor_gt 0.0625
_refine_ls_wR_factor_ref 0.0669
_reflns_Friedel_coverage 0.602
_reflns_Friedel_fraction_full 0.640
_reflns_Friedel_fraction_max 0.640
_reflns_number_gt 5324
_reflns_number_total 6678
_reflns_threshold_expression 'I > 2\s(I)'
_cod_data_source_file d3dt03324d2.cif
_cod_data_source_block D-1
_cod_original_sg_symbol_H-M 'P 21'
_cod_database_code 7714430
_shelx_shelxl_version_number 2014/7
_shelx_space_group_comment
;
The symmetry employed for this shelxl refinement is uniquely defined
by the following loop, which should always be used as a source of
symmetry information in preference to the above space-group names.
They are only intended as comments.
;
_shelx_estimated_absorpt_t_min 0.625
_shelx_estimated_absorpt_t_max 0.759

loop_
_space_group_symop_operation_xyz
'x, y, z'
'-x, y+1/2, -z'

loop_
_atom_site_label
_atom_site_type_symbol
_atom_site_fract_x
_atom_site_fract_y
_atom_site_fract_z
_atom_site_U_iso_or_equiv
_atom_site_adp_type
_atom_site_occupancy
_atom_site_site_symmetry_order
_atom_site_calc_flag
_atom_site_refinement_flags_posn
_atom_site_refinement_flags_adp
_atom_site_refinement_flags_occupancy
_atom_site_disorder_assembly
_atom_site_disorder_group
Yb1 Yb 0.32849(4) 0.14922(4) 0.84773(3) 0.04627(13) Uani 1 1 d . . . . .
N2 N 0.1402(8) 0.1526(9) 0.9801(6) 0.057(2) Uani 1 1 d . . . . .
O5 O 0.2943(12) 0.0446(5) 0.9213(9) 0.055(3) Uani 1 1 d . . . . .
O3 O 0.4414(7) 0.1578(7) 1.0305(5) 0.060(2) Uani 1 1 d . . . . .
C40 C 0.3495(16) 0.0148(8) 0.6815(13) 0.056(5) Uani 1 1 d . . . . .
O1 O 0.3108(10) 0.2594(5) 0.8915(8) 0.047(3) Uani 1 1 d . . . . .
O6 O 0.3861(8) 0.0734(4) 0.7083(7) 0.057(2) Uani 1 1 d . . . . .
C41 C 0.3609(14) -0.0039(7) 0.5537(14) 0.062(4) Uani 1 1 d . . . . .
C39 C 0.2903(15) -0.0290(7) 0.7607(16) 0.069(5) Uani 1 1 d . . . . .
H39 H 0.2657 -0.0723 0.7360 0.083 Uiso 1 1 calc R U . . .
F9 F 0.2902(16) -0.0901(7) 1.0218(13) 0.164(6) Uani 1 1 d . . . . .
O4 O 0.5386(7) 0.1770(3) 0.8158(6) 0.058(2) Uani 1 1 d . . . . .
C42 C 0.3533(16) -0.0684(9) 0.5112(18) 0.093(6) Uani 1 1 d . . . . .
H42 H 0.3484 -0.1037 0.5646 0.111 Uiso 1 1 calc R U . . .
C46 C 0.3725(17) 0.0487(10) 0.4719(18) 0.084(6) Uani 1 1 d . . . . .
H46 H 0.3813 0.0933 0.4969 0.100 Uiso 1 1 calc R U . . .
C7 C -0.1244(15) 0.0560(8) 0.6510(13) 0.053(4) Uani 1 1 d . . . . .
N1 N 0.1049(8) 0.1198(3) 0.7524(7) 0.046(2) Uani 1 1 d . . . . .
C6 C -0.1082(12) 0.0710(6) 0.7719(11) 0.062(3) Uani 1 1 d . . . . .
H6 H -0.1740 0.0594 0.8203 0.075 Uiso 1 1 calc R U . . .
C30 C 0.6309(12) 0.2092(5) 0.8729(10) 0.052(3) Uani 1 1 d . . . . .
C36 C 0.7324(13) 0.2249(6) 0.6846(12) 0.070(4) Uani 1 1 d . . . . .
H36 H 0.6581 0.2032 0.6483 0.084 Uiso 1 1 calc R U . . .
C5 C 0.0049(11) 0.1029(5) 0.8196(9) 0.043(3) Uani 1 1 d . . . . .
C31 C 0.7403(13) 0.2359(5) 0.8041(12) 0.064(3) Uani 1 1 d . . . . .
N3 N -0.0553(11) 0.1350(9) 1.1349(9) 0.098(5) Uani 1 1 d . . . . .
C3 C -0.0684(12) 0.1135(6) 1.0233(11) 0.079(4) Uani 1 1 d . . . . .
H3 H -0.1451 0.0905 0.9960 0.095 Uiso 1 1 calc R U . . .
C4 C 0.0285(11) 0.1241(5) 0.9461(9) 0.052(3) Uani 1 1 d . . . . .
C11 C -0.2263(12) 0.0112(6) 0.4599(11) 0.075(4) Uani 1 1 d . . . . .
H11 H -0.3009 -0.0112 0.4146 0.090 Uiso 1 1 calc R U . . .
C10 C -0.2420(13) 0.0207(7) 0.5905(12) 0.079(4) Uani 1 1 d . . . . .
H10A H -0.3212 0.0469 0.5997 0.095 Uiso 1 1 calc R U . . .
H10B H -0.2523 -0.0228 0.6273 0.095 Uiso 1 1 calc R U . . .
O2 O 0.3056(8) 0.2064(4) 0.6742(6) 0.054(2) Uani 1 1 d . . . . .
C13 C -0.0449(11) 0.0594(6) 0.4527(10) 0.061(3) Uani 1 1 d . . . . .
H13 H 0.0234 0.0751 0.4032 0.073 Uiso 1 1 calc R U . . .
C9 C 0.0881(10) 0.1061(4) 0.6352(9) 0.043(3) Uani 1 1 d . . . . .
H9 H 0.1557 0.1179 0.5890 0.052 Uiso 1 1 calc R U . . .
F4 F 0.4519(12) 0.2374(6) 1.2303(7) 0.157(5) Uani 1 1 d . . . . .
C8 C -0.0219(11) 0.0760(5) 0.5802(9) 0.049(3) Uani 1 1 d . . . . .
F5 F 0.5715(10) 0.1554(9) 1.2580(6) 0.160(4) Uani 1 1 d . . . . .
C28 C 0.5394(14) 0.1941(6) 1.0625(10) 0.061(3) Uani 1 1 d . . . . .
C29 C 0.6286(12) 0.2232(6) 0.9955(11) 0.066(3) Uani 1 1 d . . . . .
H29 H 0.6901 0.2533 1.0314 0.080 Uiso 1 1 calc R U . . .
C12 C -0.1867(12) 0.0793(7) 0.4100(10) 0.078(4) Uani 1 1 d . . . . .
H12A H -0.2035 0.0833 0.3245 0.094 Uiso 1 1 calc R U . . .
H12B H -0.2198 0.1180 0.4504 0.094 Uiso 1 1 calc R U . . .
C2 C 0.0559(14) 0.1657(9) 1.1691(10) 0.091(7) Uani 1 1 d . . . . .
H2 H 0.0687 0.1819 1.2465 0.109 Uiso 1 1 calc R U . . .
C1 C 0.1544(13) 0.1749(5) 1.0950(10) 0.080(4) Uani 1 1 d . . . . .
H1 H 0.2322 0.1966 1.1234 0.096 Uiso 1 1 calc R U . . .
F6 F 0.6535(12) 0.2468(6) 1.2314(8) 0.180(5) Uani 1 1 d . . . . .
C15 C -0.0258(14) -0.0688(5) 0.5192(12) 0.093(5) Uani 1 1 d . . . . .
H15A H -0.0731 -0.1104 0.5055 0.139 Uiso 1 1 calc R U . . .
H15B H -0.0313 -0.0547 0.5998 0.139 Uiso 1 1 calc R U . . .
H15C H 0.0654 -0.0752 0.5053 0.139 Uiso 1 1 calc R U . . .
C32 C 0.8523(13) 0.2668(6) 0.8586(14) 0.082(4) Uani 1 1 d . . . . .
H32 H 0.8607 0.2738 0.9402 0.098 Uiso 1 1 calc R U . . .
C14 C -0.0865(13) -0.0155(6) 0.4358(11) 0.070(4) Uani 1 1 d . . . . .
C27 C 0.5586(18) 0.2081(8) 1.1960(13) 0.087(4) Uani 1 1 d . . . . .
C16 C -0.0779(13) -0.0390(6) 0.3074(11) 0.095(5) Uani 1 1 d . . . . .
H16A H 0.0134 -0.0426 0.2920 0.143 Uiso 1 1 calc R U . . .
H16B H -0.1218 -0.0070 0.2538 0.143 Uiso 1 1 calc R U . . .
H16C H -0.1200 -0.0821 0.2963 0.143 Uiso 1 1 calc R U . . .
C34 C 0.9433(18) 0.2764(8) 0.672(2) 0.105(7) Uani 1 1 d . . . . .
H34 H 1.0118 0.2901 0.6277 0.126 Uiso 1 1 calc R U . . .
C23 C 0.3350(12) 0.3154(6) 0.8477(11) 0.041(3) Uani 1 1 d . . . . .
C35 C 0.831(2) 0.2449(8) 0.616(2) 0.102(8) Uani 1 1 d . . . . .
H35 H 0.8235 0.2376 0.5341 0.122 Uiso 1 1 calc R U . . .
C33 C 0.9513(17) 0.2869(8) 0.7903(19) 0.106(6) Uani 1 1 d . . . . .
H33 H 1.0258 0.3083 0.8269 0.127 Uiso 1 1 calc R U . . .
C38 C 0.2690(15) -0.0086(8) 0.8724(15) 0.069(5) Uani 1 1 d . . . . .
F2 F 0.2365(12) 0.2537(5) 0.4529(6) 0.147(4) Uani 1 1 d . . . . .
F1 F 0.4417(12) 0.2478(7) 0.4790(8) 0.148(6) Uani 1 1 d . . . . .
C26 C 0.336(2) 0.2787(8) 0.5139(13) 0.070(5) Uani 1 1 d . . . . .
C24 C 0.3475(15) 0.3204(6) 0.7240(11) 0.051(4) Uani 1 1 d . . . . .
H24 H 0.3688 0.3623 0.6942 0.061 Uiso 1 1 calc R U . . .
C45 C 0.3704(17) 0.0321(10) 0.3551(15) 0.121(6) Uani 1 1 d . . . . .
H45 H 0.3765 0.0663 0.2997 0.145 Uiso 1 1 calc R U . . .
C44 C 0.360(2) -0.0320(14) 0.3169(17) 0.146(10) Uani 1 1 d . . . . .
H44 H 0.3573 -0.0411 0.2361 0.175 Uiso 1 1 calc R U . . .
C22 C 0.3485(11) 0.3763(5) 0.9222(10) 0.049(3) Uani 1 1 d . . . . .
C25 C 0.3305(14) 0.2681(7) 0.6456(12) 0.043(4) Uani 1 1 d . . . . .
C43 C 0.3527(19) -0.0826(11) 0.393(2) 0.142(9) Uani 1 1 d . . . . .
H43 H 0.3475 -0.1269 0.3666 0.170 Uiso 1 1 calc R U . . .
C20 C 0.4008(13) 0.4926(6) 0.9602(14) 0.083(4) Uani 1 1 d . . . . .
H20 H 0.4244 0.5344 0.9315 0.099 Uiso 1 1 calc R U . . .
F8 F 0.1569(12) -0.1153(5) 0.8865(8) 0.177(5) Uani 1 1 d . . . . .
C19 C 0.3845(13) 0.4846(8) 1.0760(14) 0.085(4) Uani 1 1 d . . . . .
H19 H 0.3978 0.5209 1.1277 0.101 Uiso 1 1 calc R U . . .
C18 C 0.3492(16) 0.4244(8) 1.1175(12) 0.104(5) Uani 1 1 d . . . . .
H18 H 0.3345 0.4194 1.1970 0.124 Uiso 1 1 calc R U . . .
C21 C 0.3820(11) 0.4381(5) 0.8837(10) 0.062(3) Uani 1 1 d . . . . .
H21 H 0.3928 0.4441 0.8037 0.074 Uiso 1 1 calc R U . . .
F7 F 0.1171(13) -0.0403(5) 1.0019(13) 0.209(7) Uani 1 1 d . . . . .
F3 F 0.3482(14) 0.3400(5) 0.4815(8) 0.130(5) Uani 1 1 d . . . . .
C37 C 0.2058(17) -0.0634(7) 0.9433(15) 0.079(4) Uani 1 1 d . . . . .
C17 C 0.335(2) 0.3702(9) 1.0414(15) 0.103(7) Uani 1 1 d . . . . .
H17 H 0.3152 0.3282 1.0716 0.123 Uiso 1 1 calc R U . . .

loop_
_atom_site_aniso_label
_atom_site_aniso_U_11
_atom_site_aniso_U_22
_atom_site_aniso_U_33
_atom_site_aniso_U_23
_atom_site_aniso_U_13
_atom_site_aniso_U_12
Yb1 0.0528(3) 0.0398(2) 0.0467(2) -0.0026(5) 0.00786(17) -0.0056(5)
N2 0.059(5) 0.059(5) 0.054(5) 0.013(10) 0.006(4) 0.003(10)
O5 0.075(8) 0.035(5) 0.056(6) 0.003(4) 0.010(5) -0.009(5)
O3 0.055(4) 0.065(6) 0.059(4) -0.013(6) -0.002(3) -0.015(7)
C40 0.056(10) 0.052(10) 0.057(11) -0.023(9) -0.002(8) 0.019(9)
O1 0.057(6) 0.038(5) 0.047(5) 0.015(4) 0.001(5) -0.004(5)
O6 0.064(6) 0.041(5) 0.071(6) -0.012(4) 0.022(5) -0.004(4)
C41 0.052(9) 0.058(10) 0.074(11) -0.020(9) 0.005(8) -0.006(8)
C39 0.074(12) 0.033(7) 0.099(13) 0.018(8) 0.002(10) -0.008(7)
F9 0.157(12) 0.162(12) 0.169(13) 0.097(11) -0.011(10) -0.031(10)
O4 0.059(5) 0.062(5) 0.053(4) -0.012(3) 0.001(4) -0.014(4)
C42 0.070(12) 0.093(13) 0.119(17) -0.040(11) 0.031(11) -0.016(9)
C46 0.065(13) 0.098(15) 0.091(14) -0.042(11) 0.021(11) -0.004(11)
C7 0.040(9) 0.067(11) 0.053(9) -0.002(7) 0.007(7) 0.000(8)
N1 0.047(6) 0.044(5) 0.048(5) 0.007(4) 0.010(4) 0.000(4)
C6 0.050(9) 0.075(9) 0.064(9) 0.012(7) 0.018(7) -0.016(7)
C30 0.046(8) 0.039(6) 0.072(8) -0.003(6) 0.010(7) 0.007(6)
C36 0.067(10) 0.060(8) 0.084(10) 0.003(7) 0.018(8) -0.009(7)
C5 0.044(7) 0.041(6) 0.043(6) 0.001(5) 0.005(6) 0.006(5)
C31 0.065(10) 0.038(6) 0.088(10) 0.005(7) 0.012(8) 0.005(6)
N3 0.083(8) 0.148(16) 0.068(7) 0.012(10) 0.030(6) -0.014(11)
C3 0.057(9) 0.125(11) 0.057(8) -0.007(7) 0.011(7) -0.028(8)
C4 0.054(7) 0.056(7) 0.045(6) 0.002(5) 0.004(6) -0.008(6)
C11 0.045(9) 0.100(10) 0.075(9) -0.022(8) -0.018(7) -0.014(8)
C10 0.050(9) 0.092(11) 0.094(11) -0.007(9) 0.000(8) -0.020(8)
O2 0.064(6) 0.053(5) 0.044(5) -0.003(4) 0.000(4) -0.011(5)
C13 0.045(8) 0.072(8) 0.064(8) -0.013(6) 0.003(6) -0.018(6)
C9 0.049(7) 0.042(6) 0.040(6) 0.004(5) 0.006(5) 0.002(5)
F4 0.157(10) 0.244(12) 0.064(6) -0.052(6) -0.024(6) 0.061(9)
C8 0.044(8) 0.048(6) 0.052(7) -0.006(6) -0.005(6) -0.001(6)
F5 0.232(10) 0.166(9) 0.073(5) 0.037(10) -0.039(5) 0.036(15)
C28 0.072(10) 0.067(8) 0.043(7) 0.007(6) -0.001(7) 0.007(7)
C29 0.057(9) 0.063(8) 0.076(9) -0.023(7) -0.007(7) -0.006(7)
C12 0.064(10) 0.116(11) 0.052(8) -0.001(7) -0.010(7) 0.011(9)
C2 0.090(10) 0.13(2) 0.057(7) -0.021(9) 0.038(8) -0.029(13)
C1 0.094(11) 0.084(11) 0.061(7) -0.006(6) 0.002(7) -0.023(7)
F6 0.182(12) 0.272(14) 0.083(6) -0.043(8) -0.015(6) -0.124(11)
C15 0.100(13) 0.062(9) 0.113(11) -0.021(8) -0.012(9) -0.007(9)
C32 0.051(10) 0.062(8) 0.131(13) 0.018(9) 0.000(9) -0.014(7)
C14 0.056(9) 0.068(8) 0.085(9) 0.001(7) -0.003(7) -0.006(7)
C27 0.091(13) 0.099(12) 0.067(10) -0.017(9) -0.012(10) -0.011(11)
C16 0.072(10) 0.115(11) 0.099(10) -0.060(9) 0.010(8) -0.015(9)
C34 0.064(12) 0.071(11) 0.19(2) 0.039(14) 0.075(15) 0.009(9)
C23 0.041(8) 0.039(7) 0.044(7) -0.004(6) 0.005(6) 0.002(6)
C35 0.12(2) 0.067(13) 0.125(18) 0.001(12) 0.054(17) -0.006(12)
C33 0.081(13) 0.070(11) 0.170(18) 0.010(12) 0.036(14) -0.021(9)
C38 0.053(11) 0.068(11) 0.083(11) 0.011(9) -0.009(9) -0.003(9)
F2 0.200(12) 0.187(10) 0.046(5) 0.001(5) -0.025(6) -0.092(9)
F1 0.160(12) 0.233(12) 0.058(6) 0.021(7) 0.050(7) 0.074(10)
C26 0.104(16) 0.058(11) 0.049(11) -0.014(8) 0.007(10) -0.014(10)
C24 0.087(12) 0.026(8) 0.040(8) 0.002(6) 0.007(7) -0.008(7)
C45 0.124(17) 0.155(18) 0.086(13) -0.017(12) 0.023(12) 0.000(13)
C44 0.117(17) 0.24(3) 0.087(14) -0.058(17) 0.042(13) -0.01(2)
C22 0.038(7) 0.046(7) 0.063(8) -0.002(6) 0.007(6) 0.004(6)
C25 0.033(8) 0.058(9) 0.038(7) 0.003(6) -0.001(6) 0.003(7)
C43 0.107(16) 0.16(2) 0.16(2) -0.111(17) 0.053(16) -0.035(15)
C20 0.079(11) 0.050(8) 0.116(12) -0.015(8) -0.012(9) -0.021(7)
F8 0.259(15) 0.138(8) 0.133(8) 0.022(7) 0.012(8) -0.131(9)
C19 0.064(10) 0.083(11) 0.106(12) -0.048(10) 0.005(9) 0.009(8)
C18 0.154(17) 0.087(11) 0.074(10) -0.023(9) 0.031(10) -0.008(11)
C21 0.076(10) 0.051(7) 0.056(7) -0.013(6) -0.003(6) -0.006(7)
F7 0.217(14) 0.108(8) 0.333(17) 0.067(9) 0.195(13) 0.014(8)
F3 0.245(14) 0.089(8) 0.059(5) 0.022(5) 0.026(6) -0.023(8)
C37 0.081(12) 0.041(8) 0.118(13) 0.014(8) 0.015(10) -0.002(8)
C17 0.18(2) 0.075(10) 0.052(9) -0.024(8) 0.007(11) 0.002(12)

loop_
_atom_type_symbol
_atom_type_description
_atom_type_scat_dispersion_real
_atom_type_scat_dispersion_imag
_atom_type_scat_source
C C 0.0033 0.0016 'International Tables Vol C Tables 4.2.6.8 and 6.1.1.4'
H H 0.0000 0.0000 'International Tables Vol C Tables 4.2.6.8 and 6.1.1.4'
N N 0.0061 0.0033 'International Tables Vol C Tables 4.2.6.8 and 6.1.1.4'
O O 0.0106 0.0060 'International Tables Vol C Tables 4.2.6.8 and 6.1.1.4'
F F 0.0171 0.0103 'International Tables Vol C Tables 4.2.6.8 and 6.1.1.4'
Yb Yb -0.3850 5.5486 'International Tables Vol C Tables 4.2.6.8 and 6.1.1.4'

loop_
_geom_angle_atom_site_label_1
_geom_angle_atom_site_label_2
_geom_angle_atom_site_label_3
_geom_angle
_geom_angle_site_symmetry_1
_geom_angle_site_symmetry_3
_geom_angle_publ_flag
O1 Yb1 O4 83.9(3) . . ?
O1 Yb1 O2 72.5(3) . . ?
O4 Yb1 O2 76.3(3) . . ?
O1 Yb1 O5 142.0(3) . . ?
O4 Yb1 O5 117.3(3) . . ?
O2 Yb1 O5 140.3(3) . . ?
O1 Yb1 O3 76.8(4) . . ?
O4 Yb1 O3 74.0(2) . . ?
O2 Yb1 O3 139.0(3) . . ?
O5 Yb1 O3 79.4(4) . . ?
O1 Yb1 O6 144.9(3) . . ?
O4 Yb1 O6 75.4(2) . . ?
O2 Yb1 O6 75.2(3) . . ?
O5 Yb1 O6 73.1(3) . . ?
O3 Yb1 O6 122.3(3) . . ?
O1 Yb1 N1 103.6(3) . . ?
O4 Yb1 N1 145.3(2) . . ?
O2 Yb1 N1 74.0(3) . . ?
O5 Yb1 N1 77.4(3) . . ?
O3 Yb1 N1 140.7(3) . . ?
O6 Yb1 N1 80.0(3) . . ?
O1 Yb1 N2 76.4(5) . . ?
O4 Yb1 N2 149.3(3) . . ?
O2 Yb1 N2 118.5(3) . . ?
O5 Yb1 N2 70.1(5) . . ?
O3 Yb1 N2 78.7(2) . . ?
O6 Yb1 N2 132.6(4) . . ?
N1 Yb1 N2 63.7(3) . . ?
C4 N2 C1 116.0(9) . . ?
C4 N2 Yb1 119.9(8) . . ?
C1 N2 Yb1 123.4(8) . . ?
C38 O5 Yb1 131.5(10) . . ?
C28 O3 Yb1 128.7(8) . . ?
O6 C40 C39 123.4(13) . . ?
O6 C40 C41 114.5(15) . . ?
C39 C40 C41 121.9(15) . . ?
C23 O1 Yb1 138.9(9) . . ?
C40 O6 Yb1 133.5(9) . . ?
C42 C41 C46 118.0(17) . . ?
C42 C41 C40 124.1(16) . . ?
C46 C41 C40 117.7(14) . . ?
C38 C39 C40 121.0(14) . . ?
C38 C39 H39 119.5 . . ?
C40 C39 H39 119.5 . . ?
C30 O4 Yb1 135.0(7) . . ?
C43 C42 C41 122(2) . . ?
C43 C42 H42 118.9 . . ?
C41 C42 H42 118.9 . . ?
C45 C46 C41 117.6(18) . . ?
C45 C46 H46 121.2 . . ?
C41 C46 H46 121.2 . . ?
C6 C7 C8 117.7(13) . . ?
C6 C7 C10 124.6(14) . . ?
C8 C7 C10 117.7(13) . . ?
C9 N1 C5 117.7(8) . . ?
C9 N1 Yb1 120.2(6) . . ?
C5 N1 Yb1 120.6(6) . . ?
C5 C6 C7 120.2(12) . . ?
C5 C6 H6 119.9 . . ?
C7 C6 H6 119.9 . . ?
O4 C30 C29 121.6(11) . . ?
O4 C30 C31 117.3(10) . . ?
C29 C30 C31 121.0(11) . . ?
C31 C36 C35 122.1(15) . . ?
C31 C36 H36 118.9 . . ?
C35 C36 H36 118.9 . . ?
N1 C5 C6 121.9(9) . . ?
N1 C5 C4 113.8(9) . . ?
C6 C5 C4 124.2(10) . . ?
C36 C31 C32 119.0(13) . . ?
C36 C31 C30 118.4(12) . . ?
C32 C31 C30 122.5(13) . . ?
C2 N3 C3 116.1(11) . . ?
N3 C3 C4 122.3(11) . . ?
N3 C3 H3 118.9 . . ?
C4 C3 H3 118.9 . . ?
N2 C4 C3 122.0(10) . . ?
N2 C4 C5 118.0(10) . . ?
C3 C4 C5 120.0(10) . . ?
C10 C11 C12 107.7(10) . . ?
C10 C11 C14 113.0(10) . . ?
C12 C11 C14 87.8(10) . . ?
C10 C11 H11 115.0 . . ?
C12 C11 H11 115.0 . . ?
C14 C11 H11 115.0 . . ?
C7 C10 C11 110.9(12) . . ?
C7 C10 H10A 109.5 . . ?
C11 C10 H10A 109.5 . . ?
C7 C10 H10B 109.5 . . ?
C11 C10 H10B 109.5 . . ?
H10A C10 H10B 108.1 . . ?
C25 O2 Yb1 133.1(8) . . ?
C8 C13 C12 108.2(10) . . ?
C8 C13 C14 110.5(10) . . ?
C12 C13 C14 88.4(9) . . ?
C8 C13 H13 115.5 . . ?
C12 C13 H13 115.5 . . ?
C14 C13 H13 115.5 . . ?
N1 C9 C8 124.2(10) . . ?
N1 C9 H9 117.9 . . ?
C8 C9 H9 117.9 . . ?
C9 C8 C7 118.2(11) . . ?
C9 C8 C13 126.3(11) . . ?
C7 C8 C13 115.4(10) . . ?
O3 C28 C29 129.3(11) . . ?
O3 C28 C27 114.6(12) . . ?
C29 C28 C27 116.2(12) . . ?
C28 C29 C30 122.2(11) . . ?
C28 C29 H29 118.9 . . ?
C30 C29 H29 118.9 . . ?
C13 C12 C11 85.8(9) . . ?
C13 C12 H12A 114.4 . . ?
C11 C12 H12A 114.4 . . ?
C13 C12 H12B 114.4 . . ?
C11 C12 H12B 114.4 . . ?
H12A C12 H12B 111.5 . . ?
N3 C2 C1 122.4(12) . . ?
N3 C2 H2 118.8 . . ?
C1 C2 H2 118.8 . . ?
N2 C1 C2 121.2(12) . . ?
N2 C1 H1 119.4 . . ?
C2 C1 H1 119.4 . . ?
C14 C15 H15A 109.5 . . ?
C14 C15 H15B 109.5 . . ?
H15A C15 H15B 109.5 . . ?
C14 C15 H15C 109.5 . . ?
H15A C15 H15C 109.5 . . ?
H15B C15 H15C 109.5 . . ?
C33 C32 C31 119.1(15) . . ?
C33 C32 H32 120.4 . . ?
C31 C32 H32 120.4 . . ?
C15 C14 C16 108.8(11) . . ?
C15 C14 C13 120.3(10) . . ?
C16 C14 C13 111.7(10) . . ?
C15 C14 C11 116.9(11) . . ?
C16 C14 C11 113.5(10) . . ?
C13 C14 C11 83.9(9) . . ?
F5 C27 F6 106.9(14) . . ?
F5 C27 F4 104.5(15) . . ?
F6 C27 F4 105.0(14) . . ?
F5 C27 C28 113.3(13) . . ?
F6 C27 C28 116.5(14) . . ?
F4 C27 C28 109.7(13) . . ?
C14 C16 H16A 109.5 . . ?
C14 C16 H16B 109.5 . . ?
H16A C16 H16B 109.5 . . ?
C14 C16 H16C 109.5 . . ?
H16A C16 H16C 109.5 . . ?
H16B C16 H16C 109.5 . . ?
C33 C34 C35 119.5(18) . . ?
C33 C34 H34 120.3 . . ?
C35 C34 H34 120.3 . . ?
O1 C23 C24 119.4(11) . . ?
O1 C23 C22 120.9(11) . . ?
C24 C23 C22 119.7(11) . . ?
C36 C35 C34 118(2) . . ?
C36 C35 H35 120.9 . . ?
C34 C35 H35 120.9 . . ?
C34 C33 C32 122.0(18) . . ?
C34 C33 H33 119.0 . . ?
C32 C33 H33 119.0 . . ?
O5 C38 C39 129.7(16) . . ?
O5 C38 C37 117.6(15) . . ?
C39 C38 C37 112.7(14) . . ?
F2 C26 F3 108.1(16) . . ?
F2 C26 F1 106.2(14) . . ?
F3 C26 F1 104.6(16) . . ?
F2 C26 C25 112.6(15) . . ?
F3 C26 C25 115.4(12) . . ?
F1 C26 C25 109.3(15) . . ?
C25 C24 C23 124.7(13) . . ?
C25 C24 H24 117.6 . . ?
C23 C24 H24 117.6 . . ?
C44 C45 C46 122(2) . . ?
C44 C45 H45 118.8 . . ?
C46 C45 H45 118.8 . . ?
C43 C44 C45 121(2) . . ?
C43 C44 H44 119.6 . . ?
C45 C44 H44 119.6 . . ?
C21 C22 C17 116.4(12) . . ?
C21 C22 C23 124.9(10) . . ?
C17 C22 C23 118.5(12) . . ?
O2 C25 C24 124.9(13) . . ?
O2 C25 C26 113.8(12) . . ?
C24 C25 C26 121.4(13) . . ?
C44 C43 C42 119(2) . . ?
C44 C43 H43 120.6 . . ?
C42 C43 H43 120.6 . . ?
C19 C20 C21 119.5(12) . . ?
C19 C20 H20 120.2 . . ?
C21 C20 H20 120.2 . . ?
C18 C19 C20 120.3(13) . . ?
C18 C19 H19 119.8 . . ?
C20 C19 H19 119.8 . . ?
C19 C18 C17 119.5(14) . . ?
C19 C18 H18 120.2 . . ?
C17 C18 H18 120.2 . . ?
C22 C21 C20 122.0(11) . . ?
C22 C21 H21 119.0 . . ?
C20 C21 H21 119.0 . . ?
F7 C37 F9 104.4(16) . . ?
F7 C37 F8 107.1(15) . . ?
F9 C37 F8 102.4(12) . . ?
F7 C37 C38 112.0(13) . . ?
F9 C37 C38 111.9(14) . . ?
F8 C37 C38 117.9(14) . . ?
C22 C17 C18 122.1(16) . . ?
C22 C17 H17 119.0 . . ?
C18 C17 H17 119.0 . . ?

loop_
_geom_bond_atom_site_label_1
_geom_bond_atom_site_label_2
_geom_bond_distance
_geom_bond_site_symmetry_2
_geom_bond_publ_flag
Yb1 O1 2.255(10) . ?
Yb1 O4 2.260(7) . ?
Yb1 O2 2.262(7) . ?
Yb1 O5 2.276(9) . ?
Yb1 O3 2.277(6) . ?
Yb1 O6 2.295(7) . ?
Yb1 N1 2.489(8) . ?
Yb1 N2 2.531(7) . ?
N2 C4 1.292(13) . ?
N2 C1 1.368(13) . ?
O5 C38 1.210(17) . ?
O3 C28 1.253(14) . ?
C40 O6 1.250(17) . ?
C40 C39 1.421(19) . ?
C40 C41 1.507(19) . ?
O1 C23 1.251(15) . ?
C41 C42 1.37(2) . ?
C41 C46 1.41(2) . ?
C39 C38 1.36(2) . ?
C39 H39 0.9300 . ?
F9 C37 1.290(18) . ?
O4 C30 1.262(11) . ?
C42 C43 1.36(2) . ?
C42 H42 0.9300 . ?
C46 C45 1.36(2) . ?
C46 H46 0.9300 . ?
C7 C6 1.395(18) . ?
C7 C8 1.424(18) . ?
C7 C10 1.494(18) . ?
N1 C9 1.348(11) . ?
N1 C5 1.364(12) . ?
C6 C5 1.376(14) . ?
C6 H6 0.9300 . ?
C30 C29 1.416(14) . ?
C30 C31 1.508(15) . ?
C36 C31 1.365(15) . ?
C36 C35 1.38(2) . ?
C36 H36 0.9300 . ?
C5 C4 1.490(13) . ?
C31 C32 1.385(16) . ?
N3 C2 1.308(17) . ?
N3 C3 1.328(13) . ?
C3 C4 1.389(14) . ?
C3 H3 0.9300 . ?
C11 C10 1.512(17) . ?
C11 C12 1.532(15) . ?
C11 C14 1.560(16) . ?
C11 H11 0.9800 . ?
C10 H10A 0.9700 . ?
C10 H10B 0.9700 . ?
O2 C25 1.298(15) . ?
C13 C8 1.478(13) . ?
C13 C12 1.525(14) . ?
C13 C14 1.553(14) . ?
C13 H13 0.9800 . ?
C9 C8 1.364(12) . ?
C9 H9 0.9300 . ?
F4 C27 1.317(17) . ?
F5 C27 1.26(2) . ?
C28 C29 1.360(15) . ?
C28 C27 1.531(16) . ?
C29 H29 0.9300 . ?
C12 H12A 0.9700 . ?
C12 H12B 0.9700 . ?
C2 C1 1.373(15) . ?
C2 H2 0.9300 . ?
C1 H1 0.9300 . ?
F6 C27 1.268(16) . ?
C15 C14 1.512(15) . ?
C15 H15A 0.9600 . ?
C15 H15B 0.9600 . ?
C15 H15C 0.9600 . ?
C32 C33 1.379(19) . ?
C32 H32 0.9300 . ?
C14 C16 1.535(15) . ?
C16 H16A 0.9600 . ?
C16 H16B 0.9600 . ?
C16 H16C 0.9600 . ?
C34 C33 1.36(2) . ?
C34 C35 1.40(2) . ?
C34 H34 0.9300 . ?
C23 C24 1.420(16) . ?
C23 C22 1.472(16) . ?
C35 H35 0.9300 . ?
C33 H33 0.9300 . ?
C38 C37 1.53(2) . ?
F2 C26 1.269(18) . ?
F1 C26 1.33(2) . ?
C26 F3 1.279(17) . ?
C26 C25 1.510(19) . ?
C24 C25 1.366(17) . ?
C24 H24 0.9300 . ?
C45 C44 1.35(2) . ?
C45 H45 0.9300 . ?
C44 C43 1.33(2) . ?
C44 H44 0.9300 . ?
C22 C21 1.355(13) . ?
C22 C17 1.373(19) . ?
C43 H43 0.9300 . ?
C20 C19 1.345(16) . ?
C20 C21 1.388(14) . ?
C20 H20 0.9300 . ?
F8 C37 1.290(15) . ?
C19 C18 1.344(17) . ?
C19 H19 0.9300 . ?
C18 C17 1.377(19) . ?
C18 H18 0.9300 . ?
C21 H21 0.9300 . ?
F7 C37 1.251(16) . ?
C17 H17 0.9300 . ?
